data_7131597
loop_
_publ_author_name
'Mutra, Mohana Reddy'
'Li, Jing'
'Wang, Jeh-Jeng'

_publ_section_title
;
 Light-mediated sulfonyl-iodination of ynamides and internal alkynes.
;
_journal_issue 43
_journal_name_full 'Chemical communications (Cambridge, England)'
_journal_page_first 6584
_journal_page_last 6587
_journal_paper_doi 10.1039/d3cc00842h
_journal_volume 59
_journal_year 2023
_chemical_formula_moiety 'C28 H24 I N O4 S2'
_chemical_formula_sum 'C28 H24 I N O4 S2'
_chemical_formula_weight 629.50
_space_group_crystal_system triclinic
_space_group_IT_number 2
_space_group_name_Hall '-P 1'
_space_group_name_H-M_alt 'P -1'
_atom_sites_solution_hydrogens geom
_atom_sites_solution_primary dual
_audit_block_doi 10.5517/ccdc.csd.cc27z1q0
_audit_creation_date 2020-10-13
_audit_creation_method
;
Olex2 1.3-ac4
(compiled 2019.04.23 svn.r3594 for Rigaku Oxford Diffraction, GUI svn.r5739)
;
_audit_update_record
;
2021-05-18 deposited with the CCDC.	2023-04-26 downloaded from the CCDC.
;
_cell_angle_alpha 89.135(2)
_cell_angle_beta 88.150(2)
_cell_angle_gamma 74.562(2)
_cell_formula_units_Z 4
_cell_length_a 9.2544(2)
_cell_length_b 9.7531(2)
_cell_length_c 30.4790(9)
_cell_measurement_reflns_used 32302
_cell_measurement_temperature 113(2)
_cell_measurement_theta_max 26.9960
_cell_measurement_theta_min 2.1670
_cell_volume 2650.31(11)
_computing_cell_refinement 'CrysAlisPro 1.171.41.56a (Rigaku OD, 2020)'
_computing_data_collection 'CrysAlisPro 1.171.41.56a (Rigaku OD, 2020)'
_computing_data_reduction 'CrysAlisPro 1.171.41.56a (Rigaku OD, 2020)'
_computing_molecular_graphics 'Olex2 (Dolomanov et al., 2009)'
_computing_publication_material 'Olex2 (Dolomanov et al., 2009)'
_computing_structure_refinement 'ShelXL (Sheldrick, 2015)'
_computing_structure_solution 'ShelXT (Sheldrick, 2015)'
_diffrn_ambient_temperature 113(2)
_diffrn_detector 'Hybrid Pixel Array Detector'
_diffrn_detector_area_resol_mean 10.0000
_diffrn_measured_fraction_theta_full 0.998
_diffrn_measured_fraction_theta_max 0.998
_diffrn_measurement_details
;
List of Runs (angles in degrees, time in seconds):

  # Type    Start    End  Width  t~exp~   \w     \q     \k     \f   Frames
#--------------------------------------------------------------------------
  1  \w    -79.00  41.00   0.50   13.07    --   10.60 -57.00  90.00  240
  2  \w    -79.00  41.00   0.50   13.07    --   10.60 -57.00  60.00  240
  3  \w    -79.00  36.00   0.50   13.07    --   10.60 -77.00   0.00  230
  4  \w    -79.00  41.00   0.50   13.07    --   10.60 -57.00 -30.00  240
  5  \w    -17.00 100.00   0.50   13.07    --   10.60  82.00 150.00  234
  6  \w    -79.00  38.00   0.50   13.07    --   10.60 -82.00  48.35  234
  7  \w    -17.00 100.00   0.50   13.07    --   10.60  82.00-120.00  234
  8  \w    -17.00 100.00   0.50   13.07    --   10.60  82.00 -30.00  234
  9  \w    -17.00 100.00   0.50   13.07    --   10.60  82.00 120.00  234
 10  \w    -20.00 100.00   0.50   13.07    --   10.60  57.00 -90.00  240
 11  \w    -17.00 100.00   0.50   13.07    --   10.60  82.00   0.00  234
 12  \w    -17.00 100.00   0.50   13.07    --   10.60  82.00-180.00  234
 13  \w    -17.00 100.00   0.50   13.07    --   10.60  82.00 -90.00  234
 14  \w   -100.00  17.00   0.50   13.07    --  -10.90 -82.00 -60.00  234
 15  \w   -100.00  17.00   0.50   13.07    --  -10.90 -82.00  90.00  234
 16  \w    -41.00  26.00   0.50   13.07    --  -10.90  57.00-120.00  134
;
_diffrn_measurement_device 'four-circle diffractometer'
_diffrn_measurement_device_type 'XtaLAB Pro II AFC12 (RINC): Kappa single'
_diffrn_measurement_method '\w scans'
_diffrn_orient_matrix_type 'CrysAlisPro convention (1999,Acta A55,543-557)'
_diffrn_orient_matrix_UB_11 0.0536033000
_diffrn_orient_matrix_UB_12 -0.0393088000
_diffrn_orient_matrix_UB_13 -0.0154206000
_diffrn_orient_matrix_UB_21 -0.0425780000
_diffrn_orient_matrix_UB_22 0.0376846000
_diffrn_orient_matrix_UB_23 -0.0174303000
_diffrn_orient_matrix_UB_31 0.0405163000
_diffrn_orient_matrix_UB_32 0.0522235000
_diffrn_orient_matrix_UB_33 0.0007436000
_diffrn_radiation_monochromator mirror
_diffrn_radiation_probe x-ray
_diffrn_radiation_type 'Mo K\a'
_diffrn_radiation_wavelength 0.71073
_diffrn_reflns_av_R_equivalents 0.0632
_diffrn_reflns_av_unetI/netI 0.0360
_diffrn_reflns_Laue_measured_fraction_full 0.998
_diffrn_reflns_Laue_measured_fraction_max 0.998
_diffrn_reflns_limit_h_max 10
_diffrn_reflns_limit_h_min -11
_diffrn_reflns_limit_k_max 11
_diffrn_reflns_limit_k_min -11
_diffrn_reflns_limit_l_max 36
_diffrn_reflns_limit_l_min -36
_diffrn_reflns_number 76298
_diffrn_reflns_point_group_measured_fraction_full 0.998
_diffrn_reflns_point_group_measured_fraction_max 0.998
_diffrn_reflns_theta_full 24.998
_diffrn_reflns_theta_max 24.998
_diffrn_reflns_theta_min 2.006
_diffrn_source 'micro-focus sealed X-ray tube'
_diffrn_source_type 'Rigaku (Mo) X-ray Source'
_exptl_absorpt_coefficient_mu 1.401
_exptl_absorpt_correction_T_max 1.00000
_exptl_absorpt_correction_T_min 0.30705
_exptl_absorpt_correction_type multi-scan
_exptl_absorpt_process_details
;
CrysAlisPro 1.171.41.56a (Rigaku Oxford Diffraction, 2020)
Empirical absorption correction using spherical harmonics,
 implemented in SCALE3 ABSPACK scaling algorithm.
;
_exptl_crystal_colour 'clear light colourless'
_exptl_crystal_colour_lustre clear
_exptl_crystal_colour_modifier light
_exptl_crystal_colour_primary colourless
_exptl_crystal_density_diffrn 1.578
_exptl_crystal_description block
_exptl_crystal_F_000 1264
_exptl_crystal_size_max 0.4
_exptl_crystal_size_mid 0.25
_exptl_crystal_size_min 0.2
_refine_diff_density_max 0.872
_refine_diff_density_min -1.256
_refine_diff_density_rms 0.111
_refine_ls_extinction_method none
_refine_ls_goodness_of_fit_ref 1.274
_refine_ls_hydrogen_treatment constr
_refine_ls_matrix_type full
_refine_ls_number_parameters 653
_refine_ls_number_reflns 9290
_refine_ls_number_restraints 0
_refine_ls_restrained_S_all 1.274
_refine_ls_R_factor_all 0.0591
_refine_ls_R_factor_gt 0.0532
_refine_ls_shift/su_max 0.002
_refine_ls_shift/su_mean 0.000
_refine_ls_structure_factor_coef Fsqd
_refine_ls_weighting_details 'w=1/[\s^2^(Fo^2^)+(0.0001P)^2^+15.0998P] where P=(Fo^2^+2Fc^2^)/3'
_refine_ls_weighting_scheme calc
_refine_ls_wR_factor_gt 0.1049
_refine_ls_wR_factor_ref 0.1063
_reflns_Friedel_coverage 0.000
_reflns_number_gt 8370
_reflns_number_total 9290
_reflns_threshold_expression 'I > 2\s(I)'
_cod_data_source_file d3cc00842h2.cif
_cod_data_source_block k10910-jjw-b(mr-11-c-1)
_cod_depositor_comments
;
Adding full bibliography for 7131597--7131600.cif.

2024-06-28
Z value and formula fixed to values more according to usual
chemical conventions.                 miguel
;
_cod_original_formula_sum 'C56 H48 I2 N2 O8 S4'
_cod_original_formula_weight 1259.00
_cod_original_formula_moiety '2(C28 H24 I N O4 S2)'
_cod_original_formula_units_Z 2
_cod_database_code 7131597
_shelx_shelxl_version_number 2018/3
_chemical_oxdiff_formula 'C28 H24 I N O4 S2'
_shelx_space_group_comment
;
The symmetry employed for this shelxl refinement is uniquely defined
by the following loop, which should always be used as a source of
symmetry information in preference to the above space-group names.
They are only intended as comments.
;
_diffrn_oxdiff_digest_frames
;
016a88bf19931d206da33dec1c39b0a6d7000256897
;
_reflns_odcompleteness_completeness 99.63
_reflns_odcompleteness_iscentric 1
_reflns_odcompleteness_theta 26.32
_olex2_refinement_description
;
1. Fixed Uiso
 At 1.2 times of:
  All C(H) groups
 At 1.5 times of:
  All C(H,H,H) groups
2.a Aromatic/amide H refined with riding coordinates:
 C4(H4), C5(H5), C6(H6), C7(H7), C8(H8), C10(H10), C11(H11), C13(H13),
 C14(H14), C17(H17), C18(H18), C19(H19), C20(H20), C21(H21), C23(H23), C24(H24),
  C26(H26), C27(H27), C32(H32), C33(H33), C34(H34), C35(H35), C36(H36),
 C38(H38), C39(H39), C41(H41), C42(H42), C45(H45), C46(H46), C47(H47), C48(H48),
  C49(H49), C51(H51), C52(H52), C54(H54), C55(H55)
2.b Idealised Me refined as rotating group:
 C15(H15A,H15B,H15C), C28(H28A,H28B,H28C), C43(H43A,H43B,H43C), C56(H56A,H56B,
 H56C)
;
_smtbx_masks_void_probe_radius 1.2
_smtbx_masks_void_truncation_radius 1.2
_olex2_submission_special_instructions 'No special instructions were received'
_oxdiff_exptl_absorpt_empirical_details
;
Empirical correction (ABSPACK) includes:
- Absorption correction using spherical harmonics
- Frame scaling
;
_oxdiff_exptl_absorpt_empirical_full_max 1.778
_oxdiff_exptl_absorpt_empirical_full_min 0.405

loop_
_space_group_symop_operation_xyz
'x, y, z'
'-x, -y, -z'

loop_
_atom_site_label
_atom_site_type_symbol
_atom_site_fract_x
_atom_site_fract_y
_atom_site_fract_z
_atom_site_U_iso_or_equiv
_atom_site_adp_type
_atom_site_occupancy
_atom_site_site_symmetry_order
_atom_site_calc_flag
_atom_site_refinement_flags_posn
_atom_site_refinement_flags_adp
_atom_site_refinement_flags_occupancy
_atom_site_disorder_assembly
_atom_site_disorder_group
I1 I 0.61665(4) 0.01323(4) 0.93244(2) 0.02000(10) Uani 1 1 d . . . . .
S1 S 0.22058(14) 0.25213(14) 0.95543(4) 0.0169(3) Uani 1 1 d . . . . .
S2 S 0.26786(14) 0.28490(14) 0.83312(4) 0.0165(3) Uani 1 1 d . . . . .
O1 O 0.3095(4) 0.3519(4) 0.95112(12) 0.0218(8) Uani 1 1 d . . . . .
O2 O 0.2325(4) 0.1607(4) 0.99284(11) 0.0234(9) Uani 1 1 d . . . . .
O3 O 0.2694(4) 0.1921(4) 0.79680(12) 0.0217(8) Uani 1 1 d . . . . .
O4 O 0.1262(4) 0.3628(4) 0.85186(12) 0.0225(8) Uani 1 1 d . . . . .
N1 N 0.2681(5) 0.1478(4) 0.91191(13) 0.0150(9) Uani 1 1 d . . . . .
C1 C 0.3637(6) 0.1794(5) 0.87827(16) 0.0154(11) Uani 1 1 d . . . . .
C2 C 0.5132(6) 0.1322(5) 0.87872(17) 0.0153(11) Uani 1 1 d . . . . .
C3 C 0.6188(6) 0.1521(5) 0.84332(17) 0.0165(11) Uani 1 1 d . . . . .
C4 C 0.7089(6) 0.2439(6) 0.84878(18) 0.0215(12) Uani 1 1 d . . . . .
H4 H 0.699895 0.296652 0.874368 0.026 Uiso 1 1 calc R . . . .
C5 C 0.8117(6) 0.2565(7) 0.8162(2) 0.0294(14) Uani 1 1 d . . . . .
H5 H 0.869234 0.320571 0.819396 0.035 Uiso 1 1 calc R . . . .
C6 C 0.8297(7) 0.1749(7) 0.7788(2) 0.0318(15) Uani 1 1 d . . . . .
H6 H 0.902119 0.181053 0.757583 0.038 Uiso 1 1 calc R . . . .
C7 C 0.7405(7) 0.0840(6) 0.77301(19) 0.0306(14) Uani 1 1 d . . . . .
H7 H 0.751251 0.030208 0.747599 0.037 Uiso 1 1 calc R . . . .
C8 C 0.6351(6) 0.0735(6) 0.80514(18) 0.0225(12) Uani 1 1 d . . . . .
H8 H 0.574394 0.012864 0.801082 0.027 Uiso 1 1 calc R . . . .
C9 C 0.3669(6) 0.4096(5) 0.81703(17) 0.0172(11) Uani 1 1 d . . . . .
C10 C 0.3670(6) 0.5212(6) 0.84472(18) 0.0211(12) Uani 1 1 d . . . . .
H10 H 0.324145 0.525732 0.872858 0.025 Uiso 1 1 calc R . . . .
C11 C 0.4322(6) 0.6251(6) 0.82950(19) 0.0252(13) Uani 1 1 d . . . . .
H11 H 0.434557 0.699681 0.847867 0.030 Uiso 1 1 calc R . . . .
C12 C 0.4942(7) 0.6207(6) 0.78756(19) 0.0268(13) Uani 1 1 d . . . . .
C13 C 0.4935(6) 0.5081(6) 0.76057(18) 0.0241(13) Uani 1 1 d . . . . .
H13 H 0.536003 0.503954 0.732386 0.029 Uiso 1 1 calc R . . . .
C14 C 0.4301(6) 0.4012(6) 0.77521(17) 0.0196(12) Uani 1 1 d . . . . .
H14 H 0.430278 0.325162 0.757145 0.024 Uiso 1 1 calc R . . . .
C15 C 0.5608(8) 0.7377(7) 0.7709(2) 0.0442(18) Uani 1 1 d . . . . .
H15A H 0.607208 0.712944 0.742450 0.066 Uiso 1 1 calc GR . . . .
H15B H 0.634612 0.749687 0.790852 0.066 Uiso 1 1 calc GR . . . .
H15C H 0.482975 0.824922 0.768792 0.066 Uiso 1 1 calc GR . . . .
C16 C 0.1994(6) 0.0326(5) 0.90629(17) 0.0160(11) Uani 1 1 d . . . . .
C17 C 0.2466(6) -0.0912(5) 0.93129(17) 0.0186(11) Uani 1 1 d . . . . .
H17 H 0.320597 -0.099439 0.951842 0.022 Uiso 1 1 calc R . . . .
C18 C 0.1816(6) -0.2018(6) 0.92507(18) 0.0224(12) Uani 1 1 d . . . . .
H18 H 0.210619 -0.284055 0.942020 0.027 Uiso 1 1 calc R . . . .
C19 C 0.0738(6) -0.1905(6) 0.89380(18) 0.0236(12) Uani 1 1 d . . . . .
H19 H 0.032084 -0.265876 0.889446 0.028 Uiso 1 1 calc R . . . .
C20 C 0.0282(6) -0.0681(6) 0.86912(19) 0.0232(12) Uani 1 1 d . . . . .
H20 H -0.044142 -0.060781 0.848109 0.028 Uiso 1 1 calc R . . . .
C21 C 0.0901(6) 0.0438(6) 0.87563(18) 0.0209(12) Uani 1 1 d . . . . .
H21 H 0.058116 0.127140 0.859297 0.025 Uiso 1 1 calc R . . . .
C22 C 0.0297(6) 0.3437(5) 0.95218(16) 0.0157(11) Uani 1 1 d . . . . .
C23 C -0.0798(6) 0.2760(6) 0.96386(17) 0.0205(12) Uani 1 1 d . . . . .
H23 H -0.053798 0.181067 0.972698 0.025 Uiso 1 1 calc R . . . .
C24 C -0.2287(6) 0.3523(6) 0.96212(18) 0.0223(12) Uani 1 1 d . . . . .
H24 H -0.302984 0.307375 0.969777 0.027 Uiso 1 1 calc R . . . .
C25 C -0.2700(6) 0.4935(6) 0.94930(17) 0.0208(12) Uani 1 1 d . . . . .
C26 C -0.1574(6) 0.5584(6) 0.93821(18) 0.0220(12) Uani 1 1 d . . . . .
H26 H -0.183214 0.653816 0.929956 0.026 Uiso 1 1 calc R . . . .
C27 C -0.0085(6) 0.4848(6) 0.93914(17) 0.0203(12) Uani 1 1 d . . . . .
H27 H 0.065640 0.529472 0.931095 0.024 Uiso 1 1 calc R . . . .
C28 C -0.4317(6) 0.5772(6) 0.94874(19) 0.0252(13) Uani 1 1 d . . . . .
H28A H -0.455504 0.636148 0.974314 0.038 Uiso 1 1 calc GR . . . .
H28B H -0.494367 0.512985 0.948712 0.038 Uiso 1 1 calc GR . . . .
H28C H -0.448591 0.635886 0.922855 0.038 Uiso 1 1 calc GR . . . .
I2 I 1.10054(5) 0.15905(4) 0.55370(2) 0.03636(12) Uani 1 1 d . . . . .
S3 S 0.78774(15) 0.10243(14) 0.63039(4) 0.0204(3) Uani 1 1 d . . . . .
S4 S 0.71866(15) 0.50020(14) 0.63007(4) 0.0186(3) Uani 1 1 d . . . . .
O5 O 0.8469(5) 0.1532(4) 0.66767(12) 0.0270(9) Uani 1 1 d . . . . .
O6 O 0.8724(4) -0.0251(4) 0.60971(13) 0.0257(9) Uani 1 1 d . . . . .
O7 O 0.6716(4) 0.6154(4) 0.59934(12) 0.0243(9) Uani 1 1 d . . . . .
O8 O 0.6051(4) 0.4501(4) 0.65362(12) 0.0236(9) Uani 1 1 d . . . . .
N2 N 0.7600(5) 0.2358(5) 0.59438(14) 0.0182(10) Uani 1 1 d . . . . .
C29 C 0.8319(6) 0.3465(5) 0.60023(17) 0.0185(11) Uani 1 1 d . . . . .
C30 C 0.9680(6) 0.3431(6) 0.58512(18) 0.0219(12) Uani 1 1 d . . . . .
C31 C 1.0448(6) 0.4581(6) 0.58740(18) 0.0238(12) Uani 1 1 d . . . . .
C32 C 1.1630(7) 0.4447(7) 0.6155(2) 0.0331(15) Uani 1 1 d . . . . .
H32 H 1.193565 0.363779 0.632997 0.040 Uiso 1 1 calc R . . . .
C33 C 1.2352(7) 0.5510(8) 0.6175(2) 0.0426(18) Uani 1 1 d . . . . .
H33 H 1.312811 0.543179 0.636801 0.051 Uiso 1 1 calc R . . . .
C34 C 1.1916(8) 0.6694(8) 0.5907(2) 0.0465(19) Uani 1 1 d . . . . .
H34 H 1.239907 0.741455 0.592166 0.056 Uiso 1 1 calc R . . . .
C35 C 1.0782(8) 0.6818(7) 0.5620(2) 0.0393(17) Uani 1 1 d . . . . .
H35 H 1.052119 0.760649 0.543468 0.047 Uiso 1 1 calc R . . . .
C36 C 1.0017(6) 0.5773(6) 0.56032(19) 0.0256(13) Uani 1 1 d . . . . .
H36 H 0.922751 0.586806 0.541375 0.031 Uiso 1 1 calc R . . . .
C37 C 0.8314(6) 0.5500(5) 0.66903(17) 0.0161(11) Uani 1 1 d . . . . .
C38 C 0.8787(7) 0.4629(6) 0.70470(19) 0.0262(13) Uani 1 1 d . . . . .
H38 H 0.858769 0.374491 0.707065 0.031 Uiso 1 1 calc R . . . .
C39 C 0.9559(7) 0.5091(6) 0.7369(2) 0.0303(14) Uani 1 1 d . . . . .
H39 H 0.989922 0.449943 0.760705 0.036 Uiso 1 1 calc R . . . .
C40 C 0.9839(6) 0.6419(6) 0.73440(18) 0.0228(12) Uani 1 1 d . . . . .
C41 C 0.9374(6) 0.7264(6) 0.69781(18) 0.0224(12) Uani 1 1 d . . . . .
H41 H 0.957062 0.814892 0.695401 0.027 Uiso 1 1 calc R . . . .
C42 C 0.8618(6) 0.6809(6) 0.66470(18) 0.0201(12) Uani 1 1 d . . . . .
H42 H 0.832087 0.737488 0.640048 0.024 Uiso 1 1 calc R . . . .
C43 C 1.0643(7) 0.6930(7) 0.7701(2) 0.0342(15) Uani 1 1 d . . . . .
H43A H 1.046053 0.649735 0.797496 0.051 Uiso 1 1 calc GR . . . .
H43B H 1.028149 0.794557 0.772421 0.051 Uiso 1 1 calc GR . . . .
H43C H 1.169985 0.667489 0.763255 0.051 Uiso 1 1 calc GR . . . .
C44 C 0.6650(6) 0.2376(6) 0.55728(17) 0.0202(12) Uani 1 1 d . . . . .
C45 C 0.5407(7) 0.3477(7) 0.5524(2) 0.0348(15) Uani 1 1 d . . . . .
H45 H 0.518419 0.422522 0.572206 0.042 Uiso 1 1 calc R . . . .
C46 C 0.4476(7) 0.3481(7) 0.5178(2) 0.0384(16) Uani 1 1 d . . . . .
H46 H 0.363088 0.423977 0.514271 0.046 Uiso 1 1 calc R . . . .
C47 C 0.4781(7) 0.2389(7) 0.4888(2) 0.0329(15) Uani 1 1 d . . . . .
H47 H 0.416113 0.240556 0.465288 0.039 Uiso 1 1 calc R . . . .
C48 C 0.6015(8) 0.1260(8) 0.4946(2) 0.0435(18) Uani 1 1 d . . . . .
H48 H 0.621006 0.049090 0.475608 0.052 Uiso 1 1 calc R . . . .
C49 C 0.6968(8) 0.1261(7) 0.5286(2) 0.0405(17) Uani 1 1 d . . . . .
H49 H 0.782075 0.051025 0.531883 0.049 Uiso 1 1 calc R . . . .
C50 C 0.6092(6) 0.0792(6) 0.64354(18) 0.0209(12) Uani 1 1 d . . . . .
C51 C 0.5698(6) -0.0342(6) 0.6247(2) 0.0290(14) Uani 1 1 d . . . . .
H51 H 0.630745 -0.088670 0.603008 0.035 Uiso 1 1 calc R . . . .
C52 C 0.4379(7) -0.0645(7) 0.6390(2) 0.0382(16) Uani 1 1 d . . . . .
H52 H 0.409729 -0.138859 0.626104 0.046 Uiso 1 1 calc R . . . .
C53 C 0.3473(7) 0.0128(7) 0.6718(2) 0.0306(14) Uani 1 1 d . . . . .
C54 C 0.3884(7) 0.1281(7) 0.6892(2) 0.0306(14) Uani 1 1 d . . . . .
H54 H 0.326637 0.184042 0.710420 0.037 Uiso 1 1 calc R . . . .
C55 C 0.5186(7) 0.1607(6) 0.67539(18) 0.0270(13) Uani 1 1 d . . . . .
H55 H 0.545115 0.237149 0.687527 0.032 Uiso 1 1 calc R . . . .
C56 C 0.2094(8) -0.0259(8) 0.6887(3) 0.0484(19) Uani 1 1 d . . . . .
H56A H 0.192856 -0.002148 0.719253 0.073 Uiso 1 1 calc GR . . . .
H56B H 0.222528 -0.126201 0.685224 0.073 Uiso 1 1 calc GR . . . .
H56C H 0.124590 0.025728 0.672512 0.073 Uiso 1 1 calc GR . . . .

loop_
_atom_site_aniso_label
_atom_site_aniso_U_11
_atom_site_aniso_U_22
_atom_site_aniso_U_33
_atom_site_aniso_U_23
_atom_site_aniso_U_13
_atom_site_aniso_U_12
I1 0.01700(19) 0.01824(19) 0.02477(19) 0.00578(14) -0.00344(14) -0.00469(14)
S1 0.0160(7) 0.0146(7) 0.0198(7) -0.0014(5) -0.0022(5) -0.0034(5)
S2 0.0158(7) 0.0149(7) 0.0198(7) 0.0024(5) -0.0027(5) -0.0056(5)
O1 0.018(2) 0.022(2) 0.027(2) -0.0039(16) -0.0020(16) -0.0088(16)
O2 0.027(2) 0.022(2) 0.0171(19) 0.0015(16) -0.0018(16) 0.0005(17)
O3 0.026(2) 0.021(2) 0.022(2) 0.0002(16) -0.0028(16) -0.0134(17)
O4 0.017(2) 0.022(2) 0.028(2) 0.0061(16) -0.0031(16) -0.0037(16)
N1 0.014(2) 0.012(2) 0.019(2) -0.0007(17) 0.0012(17) -0.0049(18)
C1 0.017(3) 0.012(3) 0.018(3) 0.000(2) 0.001(2) -0.005(2)
C2 0.016(3) 0.008(2) 0.023(3) 0.002(2) -0.001(2) -0.006(2)
C3 0.013(3) 0.011(3) 0.024(3) 0.006(2) -0.004(2) 0.000(2)
C4 0.022(3) 0.021(3) 0.024(3) 0.002(2) -0.006(2) -0.009(2)
C5 0.019(3) 0.031(3) 0.040(4) 0.017(3) -0.010(3) -0.011(3)
C6 0.018(3) 0.036(4) 0.036(4) 0.015(3) 0.003(3) 0.000(3)
C7 0.033(4) 0.026(3) 0.025(3) 0.002(3) 0.002(3) 0.006(3)
C8 0.024(3) 0.014(3) 0.029(3) -0.002(2) 0.000(2) -0.004(2)
C9 0.019(3) 0.011(3) 0.021(3) 0.003(2) -0.005(2) -0.003(2)
C10 0.021(3) 0.017(3) 0.025(3) 0.001(2) -0.001(2) -0.004(2)
C11 0.030(3) 0.012(3) 0.035(3) -0.006(2) -0.003(3) -0.008(2)
C12 0.031(3) 0.019(3) 0.034(3) 0.003(2) -0.002(3) -0.013(3)
C13 0.030(3) 0.020(3) 0.024(3) 0.003(2) 0.003(2) -0.011(3)
C14 0.020(3) 0.015(3) 0.025(3) -0.002(2) 0.000(2) -0.006(2)
C15 0.058(5) 0.031(4) 0.054(4) -0.001(3) 0.009(4) -0.031(4)
C16 0.014(3) 0.013(3) 0.022(3) 0.000(2) 0.003(2) -0.005(2)
C17 0.018(3) 0.016(3) 0.022(3) 0.000(2) -0.002(2) -0.005(2)
C18 0.025(3) 0.014(3) 0.028(3) 0.005(2) 0.000(2) -0.005(2)
C19 0.023(3) 0.018(3) 0.032(3) -0.001(2) 0.001(2) -0.009(2)
C20 0.021(3) 0.022(3) 0.029(3) 0.003(2) -0.005(2) -0.010(2)
C21 0.021(3) 0.015(3) 0.027(3) 0.005(2) -0.004(2) -0.006(2)
C22 0.012(3) 0.014(3) 0.018(3) -0.001(2) 0.001(2) 0.000(2)
C23 0.025(3) 0.012(3) 0.025(3) 0.002(2) 0.003(2) -0.006(2)
C24 0.019(3) 0.018(3) 0.030(3) -0.004(2) 0.004(2) -0.006(2)
C25 0.023(3) 0.022(3) 0.017(3) -0.003(2) -0.003(2) -0.006(2)
C26 0.022(3) 0.013(3) 0.030(3) 0.004(2) -0.004(2) -0.002(2)
C27 0.021(3) 0.014(3) 0.027(3) 0.002(2) 0.002(2) -0.008(2)
C28 0.019(3) 0.027(3) 0.029(3) 0.000(2) -0.004(2) -0.005(3)
I2 0.0360(3) 0.0266(2) 0.0447(3) -0.00767(18) 0.01346(19) -0.00634(19)
S3 0.0228(7) 0.0149(7) 0.0247(7) 0.0023(5) -0.0026(6) -0.0071(6)
S4 0.0201(7) 0.0140(7) 0.0222(7) -0.0017(5) -0.0021(5) -0.0053(5)
O5 0.035(2) 0.024(2) 0.026(2) 0.0063(17) -0.0115(18) -0.0139(19)
O6 0.026(2) 0.015(2) 0.037(2) 0.0013(17) 0.0020(17) -0.0068(17)
O7 0.028(2) 0.017(2) 0.027(2) 0.0018(16) -0.0087(17) -0.0030(17)
O8 0.019(2) 0.025(2) 0.029(2) -0.0065(17) 0.0032(16) -0.0109(17)
N2 0.023(2) 0.016(2) 0.019(2) 0.0013(18) -0.0041(18) -0.0110(19)
C29 0.023(3) 0.014(3) 0.020(3) -0.001(2) -0.002(2) -0.007(2)
C30 0.027(3) 0.016(3) 0.023(3) 0.001(2) -0.002(2) -0.006(2)
C31 0.019(3) 0.027(3) 0.027(3) -0.007(2) 0.004(2) -0.009(2)
C32 0.020(3) 0.039(4) 0.038(4) -0.006(3) 0.002(3) -0.005(3)
C33 0.027(4) 0.060(5) 0.047(4) -0.017(4) 0.000(3) -0.021(3)
C34 0.045(4) 0.051(5) 0.055(5) -0.015(4) 0.010(4) -0.033(4)
C35 0.059(5) 0.031(4) 0.037(4) -0.006(3) 0.007(3) -0.027(3)
C36 0.021(3) 0.029(3) 0.030(3) 0.000(3) 0.001(2) -0.012(3)
C37 0.012(3) 0.012(3) 0.023(3) -0.003(2) 0.001(2) -0.002(2)
C38 0.038(4) 0.012(3) 0.031(3) 0.005(2) -0.006(3) -0.011(3)
C39 0.041(4) 0.025(3) 0.029(3) 0.006(3) -0.012(3) -0.015(3)
C40 0.021(3) 0.023(3) 0.025(3) -0.003(2) -0.001(2) -0.007(2)
C41 0.019(3) 0.017(3) 0.032(3) -0.003(2) 0.002(2) -0.007(2)
C42 0.020(3) 0.015(3) 0.025(3) 0.001(2) 0.001(2) -0.005(2)
C43 0.043(4) 0.028(3) 0.036(4) 0.000(3) -0.016(3) -0.016(3)
C44 0.024(3) 0.017(3) 0.021(3) 0.001(2) -0.001(2) -0.009(2)
C45 0.034(4) 0.025(3) 0.044(4) -0.010(3) -0.015(3) -0.005(3)
C46 0.033(4) 0.029(4) 0.053(4) 0.000(3) -0.019(3) -0.006(3)
C47 0.035(4) 0.044(4) 0.025(3) 0.001(3) -0.007(3) -0.019(3)
C48 0.044(4) 0.049(5) 0.032(4) -0.024(3) -0.003(3) -0.003(4)
C49 0.036(4) 0.037(4) 0.040(4) -0.017(3) -0.010(3) 0.009(3)
C50 0.024(3) 0.015(3) 0.025(3) 0.003(2) -0.006(2) -0.007(2)
C51 0.023(3) 0.025(3) 0.039(4) -0.013(3) -0.005(3) -0.004(3)
C52 0.034(4) 0.030(4) 0.057(4) -0.012(3) -0.011(3) -0.018(3)
C53 0.029(3) 0.030(3) 0.037(4) 0.001(3) -0.007(3) -0.013(3)
C54 0.030(3) 0.034(4) 0.030(3) -0.004(3) 0.001(3) -0.014(3)
C55 0.034(3) 0.025(3) 0.026(3) -0.006(2) 0.003(3) -0.017(3)
C56 0.030(4) 0.055(5) 0.066(5) -0.008(4) 0.003(3) -0.023(3)

loop_
_atom_type_symbol
_atom_type_description
_atom_type_scat_dispersion_real
_atom_type_scat_dispersion_imag
_atom_type_scat_source
C C 0.0033 0.0016 'International Tables Vol C Tables 4.2.6.8 and 6.1.1.4'
H H 0.0000 0.0000 'International Tables Vol C Tables 4.2.6.8 and 6.1.1.4'
I I -0.4742 1.8119 'International Tables Vol C Tables 4.2.6.8 and 6.1.1.4'
N N 0.0061 0.0033 'International Tables Vol C Tables 4.2.6.8 and 6.1.1.4'
O O 0.0106 0.0060 'International Tables Vol C Tables 4.2.6.8 and 6.1.1.4'
S S 0.1246 0.1234 'International Tables Vol C Tables 4.2.6.8 and 6.1.1.4'

loop_
_citation_id
_citation_doi
_citation_year
1 10.1038/s41467-022-30001-7 2022

loop_
_geom_angle_atom_site_label_1
_geom_angle_atom_site_label_2
_geom_angle_atom_site_label_3
_geom_angle
_geom_angle_site_symmetry_1
_geom_angle_site_symmetry_3
_geom_angle_publ_flag
O1 S1 N1 105.0(2) . . ?
O1 S1 C22 109.2(2) . . ?
O2 S1 O1 120.7(2) . . ?
O2 S1 N1 106.7(2) . . ?
O2 S1 C22 106.4(2) . . ?
N1 S1 C22 108.2(2) . . ?
O3 S2 C1 108.6(2) . . ?
O3 S2 C9 108.6(2) . . ?
O4 S2 O3 118.8(2) . . ?
O4 S2 C1 104.6(2) . . ?
O4 S2 C9 107.3(2) . . ?
C9 S2 C1 108.6(2) . . ?
C1 N1 S1 120.4(3) . . ?
C1 N1 C16 119.8(4) . . ?
C16 N1 S1 119.5(3) . . ?
N1 C1 S2 114.9(4) . . ?
C2 C1 S2 122.0(4) . . ?
C2 C1 N1 123.1(5) . . ?
C1 C2 I1 119.9(4) . . ?
C1 C2 C3 125.9(5) . . ?
C3 C2 I1 114.1(3) . . ?
C4 C3 C2 120.6(5) . . ?
C8 C3 C2 120.2(5) . . ?
C8 C3 C4 119.1(5) . . ?
C5 C4 C3 119.9(5) . . ?
C6 C5 C4 120.4(6) . . ?
C5 C6 C7 120.1(6) . . ?
C6 C7 C8 119.6(6) . . ?
C7 C8 C3 120.8(5) . . ?
C10 C9 S2 119.6(4) . . ?
C14 C9 S2 118.5(4) . . ?
C14 C9 C10 121.5(5) . . ?
C11 C10 C9 118.4(5) . . ?
C10 C11 C12 121.4(5) . . ?
C11 C12 C13 119.3(5) . . ?
C11 C12 C15 120.7(5) . . ?
C13 C12 C15 120.0(5) . . ?
C12 C13 C14 120.5(5) . . ?
C9 C14 C13 118.9(5) . . ?
C17 C16 N1 119.6(5) . . ?
C21 C16 N1 120.2(5) . . ?
C21 C16 C17 120.2(5) . . ?
C18 C17 C16 119.0(5) . . ?
C19 C18 C17 120.4(5) . . ?
C20 C19 C18 120.2(5) . . ?
C19 C20 C21 119.9(5) . . ?
C20 C21 C16 120.3(5) . . ?
C23 C22 S1 120.1(4) . . ?
C27 C22 S1 119.0(4) . . ?
C27 C22 C23 120.9(5) . . ?
C24 C23 C22 118.6(5) . . ?
C25 C24 C23 121.7(5) . . ?
C24 C25 C26 118.2(5) . . ?
C24 C25 C28 121.5(5) . . ?
C26 C25 C28 120.3(5) . . ?
C27 C26 C25 121.5(5) . . ?
C26 C27 C22 119.2(5) . . ?
O5 S3 N2 104.7(2) . . ?
O5 S3 C50 110.2(3) . . ?
O6 S3 O5 119.1(2) . . ?
O6 S3 N2 109.4(2) . . ?
O6 S3 C50 106.9(2) . . ?
N2 S3 C50 105.9(2) . . ?
O7 S4 O8 118.3(2) . . ?
O7 S4 C29 108.2(2) . . ?
O7 S4 C37 108.4(2) . . ?
O8 S4 C29 105.3(2) . . ?
O8 S4 C37 107.7(2) . . ?
C37 S4 C29 108.5(2) . . ?
C29 N2 S3 119.2(3) . . ?
C29 N2 C44 120.9(4) . . ?
C44 N2 S3 119.9(3) . . ?
N2 C29 S4 114.6(4) . . ?
C30 C29 S4 120.9(4) . . ?
C30 C29 N2 124.5(5) . . ?
C29 C30 I2 119.9(4) . . ?
C29 C30 C31 127.1(5) . . ?
C31 C30 I2 113.0(4) . . ?
C32 C31 C30 120.0(5) . . ?
C32 C31 C36 120.0(6) . . ?
C36 C31 C30 120.0(5) . . ?
C33 C32 C31 120.1(6) . . ?
C32 C33 C34 119.7(6) . . ?
C35 C34 C33 120.7(6) . . ?
C34 C35 C36 120.4(7) . . ?
C35 C36 C31 119.1(6) . . ?
C38 C37 S4 119.7(4) . . ?
C38 C37 C42 121.3(5) . . ?
C42 C37 S4 118.9(4) . . ?
C37 C38 C39 118.9(5) . . ?
C38 C39 C40 121.4(5) . . ?
C39 C40 C43 121.1(5) . . ?
C41 C40 C39 118.5(5) . . ?
C41 C40 C43 120.4(5) . . ?
C40 C41 C42 121.0(5) . . ?
C37 C42 C41 118.8(5) . . ?
C45 C44 N2 119.4(5) . . ?
C45 C44 C49 120.3(5) . . ?
C49 C44 N2 120.2(5) . . ?
C44 C45 C46 119.7(6) . . ?
C47 C46 C45 120.7(6) . . ?
C46 C47 C48 119.3(6) . . ?
C47 C48 C49 120.3(6) . . ?
C44 C49 C48 119.6(6) . . ?
C51 C50 S3 118.1(4) . . ?
C55 C50 S3 120.6(4) . . ?
C55 C50 C51 120.8(5) . . ?
C52 C51 C50 118.6(6) . . ?
C53 C52 C51 121.8(6) . . ?
C52 C53 C54 117.9(6) . . ?
C52 C53 C56 121.3(6) . . ?
C54 C53 C56 120.7(6) . . ?
C55 C54 C53 121.3(6) . . ?
C50 C55 C54 119.5(5) . . ?

loop_
_geom_bond_atom_site_label_1
_geom_bond_atom_site_label_2
_geom_bond_distance
_geom_bond_site_symmetry_2
_geom_bond_publ_flag
I1 C2 2.097(5) . ?
S1 O1 1.434(4) . ?
S1 O2 1.426(4) . ?
S1 N1 1.659(4) . ?
S1 C22 1.760(5) . ?
S2 O3 1.438(4) . ?
S2 O4 1.434(4) . ?
S2 C1 1.813(5) . ?
S2 C9 1.762(5) . ?
N1 C1 1.417(6) . ?
N1 C16 1.445(6) . ?
C1 C2 1.337(7) . ?
C2 C3 1.478(7) . ?
C3 C4 1.391(7) . ?
C3 C8 1.385(7) . ?
C4 C5 1.381(8) . ?
C5 C6 1.379(9) . ?
C6 C7 1.379(9) . ?
C7 C8 1.382(8) . ?
C9 C10 1.387(7) . ?
C9 C14 1.380(7) . ?
C10 C11 1.378(8) . ?
C11 C12 1.380(8) . ?
C12 C13 1.383(8) . ?
C12 C15 1.509(8) . ?
C13 C14 1.387(8) . ?
C16 C17 1.394(7) . ?
C16 C21 1.381(7) . ?
C17 C18 1.385(8) . ?
C18 C19 1.384(8) . ?
C19 C20 1.376(8) . ?
C20 C21 1.381(8) . ?
C22 C23 1.385(7) . ?
C22 C27 1.382(7) . ?
C23 C24 1.383(8) . ?
C24 C25 1.382(8) . ?
C25 C26 1.386(8) . ?
C25 C28 1.502(7) . ?
C26 C27 1.375(7) . ?
I2 C30 2.109(5) . ?
S3 O5 1.427(4) . ?
S3 O6 1.425(4) . ?
S3 N2 1.661(4) . ?
S3 C50 1.760(6) . ?
S4 O7 1.437(4) . ?
S4 O8 1.440(4) . ?
S4 C29 1.821(5) . ?
S4 C37 1.761(5) . ?
N2 C29 1.427(7) . ?
N2 C44 1.452(7) . ?
C29 C30 1.319(8) . ?
C30 C31 1.483(8) . ?
C31 C32 1.389(8) . ?
C31 C36 1.392(8) . ?
C32 C33 1.378(9) . ?
C33 C34 1.382(10) . ?
C34 C35 1.367(10) . ?
C35 C36 1.390(8) . ?
C37 C38 1.378(7) . ?
C37 C42 1.381(7) . ?
C38 C39 1.380(8) . ?
C39 C40 1.387(8) . ?
C40 C41 1.386(8) . ?
C40 C43 1.501(8) . ?
C41 C42 1.389(8) . ?
C44 C45 1.360(8) . ?
C44 C49 1.370(8) . ?
C45 C46 1.383(8) . ?
C46 C47 1.359(9) . ?
C47 C48 1.373(9) . ?
C48 C49 1.381(9) . ?
C50 C51 1.390(8) . ?
C50 C55 1.376(8) . ?
C51 C52 1.385(9) . ?
C52 C53 1.381(9) . ?
C53 C54 1.395(8) . ?
C53 C56 1.497(9) . ?
C54 C55 1.377(8) . ?

loop_
_smtbx_masks_void_nr
_smtbx_masks_void_average_x
_smtbx_masks_void_average_y
_smtbx_masks_void_average_z
_smtbx_masks_void_volume
_smtbx_masks_void_count_electrons
_smtbx_masks_void_content
1 0.219 0.324 0.152 30.2 2.0 ?
2 0.781 0.676 0.848 30.2 2.4 ?
